data_4080754
loop_
_publ_author_name
'Nifant&#x2019;ev, Ilya E.'
'Ivchenko, Pavel V.'
'Bagrov, Vladimir V.'
'Nagy, Sandor M.'
'Mihan, Shahram'
'Winslow, Linda N.'
'Churakov, Andrei V.'

_publ_section_title
;
 Reaction of 2,8-Bis(o-hydroxyaryl)quinolines with Group 4 Metal Alkyls
 Resulting in Three Distinct Coordination Modes of the Tridentate Ligand.
 X-ray Structure of Complexes and Performance as Precursors in Ethylene
 Polymerization Catalysis
;
_journal_issue 9
_journal_name_full Organometallics
_journal_page_first 2685
_journal_paper_doi 10.1021/om4001555
_journal_volume 32
_journal_year 2013
_chemical_formula_moiety '2(C51 H59 N O2 Ti), C5 H12'
_chemical_formula_sum 'C107 H130 N2 O4 Ti2'
_chemical_formula_weight 1603.93
_chemical_name_systematic
; 
 ? 
;
_space_group_IT_number 15
_symmetry_cell_setting monoclinic
_symmetry_space_group_name_Hall '-C 2yc'
_symmetry_space_group_name_H-M 'C 1 2/c 1'
_atom_sites_solution_hydrogens geom
_atom_sites_solution_primary direct
_atom_sites_solution_secondary difmap
_audit_creation_method SHELXL-97
_cell_angle_alpha 90.00
_cell_angle_beta 90.174(2)
_cell_angle_gamma 90.00
_cell_formula_units_Z 4
_cell_length_a 12.4137(17)
_cell_length_b 20.891(3)
_cell_length_c 34.987(5)
_cell_measurement_reflns_used 2473
_cell_measurement_temperature 150(2)
_cell_measurement_theta_max 18.765
_cell_measurement_theta_min 2.238
_cell_volume 9073(2)
_computing_cell_refinement 'SAINT (Bruker, 2008)'
_computing_data_collection '<i>APEX2</i> (Bruker, 2008)'
_computing_data_reduction 'SAINT (Bruker, 2008)'
_computing_molecular_graphics 'SHELXTL (Sheldrick, 2008)'
_computing_publication_material 'SHELXTL (Sheldrick, 2008)'
_computing_structure_refinement 'SHELXTL (Sheldrick, 2008)'
_computing_structure_solution 'SHELXTL (Sheldrick, 2008)'
_diffrn_ambient_temperature 150(2)
_diffrn_measured_fraction_theta_full 1.000
_diffrn_measured_fraction_theta_max 1.000
_diffrn_measurement_device_type 'Bruker SMART APEX II'
_diffrn_measurement_method \w
_diffrn_radiation_monochromator graphite
_diffrn_radiation_source 'fine-focus sealed tube'
_diffrn_radiation_type MoK\a
_diffrn_radiation_wavelength 0.71073
_diffrn_reflns_av_R_equivalents 0.1046
_diffrn_reflns_av_sigmaI/netI 0.0878
_diffrn_reflns_limit_h_max 14
_diffrn_reflns_limit_h_min -14
_diffrn_reflns_limit_k_max 25
_diffrn_reflns_limit_k_min -25
_diffrn_reflns_limit_l_max 41
_diffrn_reflns_limit_l_min -41
_diffrn_reflns_number 37435
_diffrn_reflns_theta_full 25.25
_diffrn_reflns_theta_max 25.25
_diffrn_reflns_theta_min 1.95
_diffrn_standards_decay_% 0
_diffrn_standards_interval_time 0
_diffrn_standards_number 0
_exptl_absorpt_coefficient_mu 0.229
_exptl_absorpt_correction_T_max 0.9954
_exptl_absorpt_correction_T_min 0.9556
_exptl_absorpt_correction_type multi-scan
_exptl_absorpt_process_details 'SADABS (Bruker, 2004)'
_exptl_crystal_colour yellow
_exptl_crystal_density_diffrn 1.174
_exptl_crystal_density_method 'not measured'
_exptl_crystal_description plate
_exptl_crystal_F_000 3448
_exptl_crystal_size_max 0.20
_exptl_crystal_size_mid 0.15
_exptl_crystal_size_min 0.02
_refine_diff_density_max 1.116
_refine_diff_density_min -0.686
_refine_diff_density_rms 0.068
_refine_ls_extinction_method none
_refine_ls_goodness_of_fit_ref 1.069
_refine_ls_hydrogen_treatment constr
_refine_ls_matrix_type full
_refine_ls_number_parameters 543
_refine_ls_number_reflns 8226
_refine_ls_number_restraints 43
_refine_ls_restrained_S_all 1.076
_refine_ls_R_factor_all 0.1305
_refine_ls_R_factor_gt 0.0758
_refine_ls_shift/su_max 0.001
_refine_ls_shift/su_mean 0.000
_refine_ls_structure_factor_coef Fsqd
_refine_ls_weighting_details 'calc w=1/[\s^2^(Fo^2^)+(0.0927P)^2^+7.0314P] where P=(Fo^2^+2Fc^2^)/3'
_refine_ls_weighting_scheme calc
_refine_ls_wR_factor_gt 0.1802
_refine_ls_wR_factor_ref 0.2014
_reflns_number_gt 5044
_reflns_number_total 8226
_reflns_threshold_expression I>2\s(I)
_cod_data_source_file om4001555_si_002.cif
_cod_data_source_block ti
_cod_original_sg_symbol_H-M 'C 2/c'
_cod_database_code 4080754

loop_
_symmetry_equiv_pos_as_xyz
'x, y, z'
'-x, y, -z+1/2'
'x+1/2, y+1/2, z'
'-x+1/2, y+1/2, -z+1/2'
'-x, -y, -z'
'x, -y, z-1/2'
'-x+1/2, -y+1/2, -z'
'x+1/2, -y+1/2, z-1/2'

loop_
_atom_site_label
_atom_site_type_symbol
_atom_site_fract_x
_atom_site_fract_y
_atom_site_fract_z
_atom_site_U_iso_or_equiv
_atom_site_adp_type
_atom_site_occupancy
_atom_site_symmetry_multiplicity
_atom_site_calc_flag
_atom_site_refinement_flags
_atom_site_disorder_assembly
_atom_site_disorder_group
Ti1 Ti 0.46153(6) 0.14505(3) 0.077276(19) 0.0273(2) Uani 1 1 d . . .
O1 O 0.5840(2) 0.11950(12) 0.10152(7) 0.0319(7) Uani 1 1 d . . .
O2 O 0.4050(2) 0.22067(12) 0.05964(7) 0.0301(6) Uani 1 1 d . . .
N1 N 0.3713(2) 0.14713(14) 0.12116(8) 0.0246(7) Uani 1 1 d . . .
C1 C 0.2685(3) 0.17806(18) 0.11773(11) 0.0276(9) Uani 1 1 d . . .
C2 C 0.1796(3) 0.14731(19) 0.12717(12) 0.0347(10) Uani 1 1 d . . .
H2 H 0.1128 0.1695 0.1260 0.042 Uiso 1 1 calc R . .
C3 C 0.1801(3) 0.07870(18) 0.13964(11) 0.0319(9) Uani 1 1 d . . .
H3 H 0.1201 0.0728 0.1583 0.038 Uiso 1 1 calc R . .
C4 C 0.2845(3) 0.06509(17) 0.16019(10) 0.0274(9) Uani 1 1 d . . .
C5 C 0.2905(3) 0.01968(18) 0.18915(11) 0.0328(10) Uani 1 1 d . . .
H5 H 0.2284 -0.0047 0.1953 0.039 Uiso 1 1 calc R . .
C6 C 0.3844(3) 0.00931(18) 0.20895(11) 0.0340(10) Uani 1 1 d . . .
H6 H 0.3877 -0.0226 0.2283 0.041 Uiso 1 1 calc R . .
C7 C 0.4748(3) 0.04594(18) 0.20046(11) 0.0321(9) Uani 1 1 d . . .
H7 H 0.5394 0.0393 0.2146 0.039 Uiso 1 1 calc R . .
C8 C 0.4728(3) 0.09211(17) 0.17179(10) 0.0256(8) Uani 1 1 d . . .
C9 C 0.3775(3) 0.10023(16) 0.15071(10) 0.0235(8) Uani 1 1 d . . .
C11 C 0.1585(4) 0.03331(19) 0.10495(12) 0.0377(10) Uani 1 1 d . . .
H11A H 0.0953 0.0493 0.0905 0.045 Uiso 1 1 calc R . .
H11B H 0.2215 0.0343 0.0877 0.045 Uiso 1 1 calc R . .
C12 C 0.1378(3) -0.0348(2) 0.11708(11) 0.0348(10) Uani 1 1 d . . .
C13 C 0.2210(4) -0.0788(2) 0.12108(12) 0.0419(11) Uani 1 1 d . . .
H13 H 0.2925 -0.0664 0.1149 0.050 Uiso 1 1 calc R . .
C14 C 0.2014(4) -0.1402(2) 0.13388(13) 0.0477(12) Uani 1 1 d . . .
H14 H 0.2594 -0.1695 0.1368 0.057 Uiso 1 1 calc R . .
C15 C 0.0972(4) -0.1592(2) 0.14247(13) 0.0484(12) Uani 1 1 d . . .
H15 H 0.0836 -0.2015 0.1511 0.058 Uiso 1 1 calc R . .
C16 C 0.0142(4) -0.1168(2) 0.13848(13) 0.0453(11) Uani 1 1 d . . .
H16 H -0.0572 -0.1298 0.1443 0.054 Uiso 1 1 calc R . .
C17 C 0.0336(4) -0.0552(2) 0.12598(12) 0.0396(11) Uani 1 1 d . . .
H17 H -0.0248 -0.0262 0.1234 0.047 Uiso 1 1 calc R . .
C21 C 0.6284(3) 0.14261(19) 0.13489(11) 0.0311(9) Uani 1 1 d . . .
C22 C 0.5709(3) 0.13353(18) 0.16869(11) 0.0307(9) Uani 1 1 d . . .
C23 C 0.6117(3) 0.1607(2) 0.20234(12) 0.0400(11) Uani 1 1 d . . .
H23 H 0.5728 0.1555 0.2255 0.048 Uiso 1 1 calc R . .
C24 C 0.7071(4) 0.1951(3) 0.20289(13) 0.0561(14) Uani 1 1 d . A .
C25 C 0.7645(4) 0.1993(3) 0.16869(14) 0.0541(14) Uani 1 1 d . . .
H25 H 0.8318 0.2210 0.1689 0.065 Uiso 1 1 calc R . .
C26 C 0.7286(3) 0.1733(2) 0.13442(12) 0.0393(11) Uani 1 1 d . . .
C31 C 0.3394(3) 0.26600(18) 0.07572(11) 0.0276(9) Uani 1 1 d . . .
C32 C 0.2712(3) 0.24610(17) 0.10489(11) 0.0278(9) Uani 1 1 d . . .
C33 C 0.2046(3) 0.29005(18) 0.12311(11) 0.0313(9) Uani 1 1 d . . .
H33 H 0.1599 0.2763 0.1435 0.038 Uiso 1 1 calc R . .
C34 C 0.2025(3) 0.35390(18) 0.11184(11) 0.0323(9) Uani 1 1 d . B .
C35 C 0.2688(3) 0.37114(19) 0.08132(11) 0.0337(10) Uani 1 1 d . . .
H35 H 0.2667 0.4144 0.0730 0.040 Uiso 1 1 calc R . .
C36 C 0.3374(3) 0.32945(17) 0.06234(11) 0.0291(9) Uani 1 1 d . . .
C41 C 0.4050(4) 0.0694(2) 0.04383(12) 0.0392(10) Uani 1 1 d . . .
H41A H 0.4136 0.0268 0.0558 0.047 Uiso 1 1 calc R . .
H41B H 0.3307 0.0755 0.0340 0.047 Uiso 1 1 calc R . .
C42 C 0.4894(4) 0.08542(19) 0.01609(12) 0.0407(11) Uani 1 1 d . . .
C43 C 0.4740(5) 0.1349(2) -0.01048(13) 0.0568(14) Uani 1 1 d . . .
H43 H 0.4053 0.1547 -0.0125 0.068 Uiso 1 1 calc R . .
C44 C 0.5564(6) 0.1553(3) -0.03369(15) 0.0715(18) Uani 1 1 d . . .
H44 H 0.5437 0.1889 -0.0515 0.086 Uiso 1 1 calc R . .
C45 C 0.6570(6) 0.1277(3) -0.03145(16) 0.0708(18) Uani 1 1 d . . .
H45 H 0.7131 0.1417 -0.0479 0.085 Uiso 1 1 calc R . .
C46 C 0.6756(5) 0.0801(2) -0.00549(15) 0.0604(15) Uani 1 1 d . . .
H46 H 0.7451 0.0613 -0.0035 0.072 Uiso 1 1 calc R . .
C47 C 0.5932(4) 0.0593(2) 0.01787(13) 0.0487(12) Uani 1 1 d . . .
H47 H 0.6075 0.0262 0.0358 0.058 Uiso 1 1 calc R . .
C51 C 0.7973(3) 0.1760(2) 0.09785(13) 0.0442(11) Uani 1 1 d . . .
C52 C 0.8241(4) 0.1073(2) 0.08513(16) 0.0665(16) Uani 1 1 d . . .
H52A H 0.7570 0.0835 0.0808 0.100 Uiso 1 1 calc R . .
H52B H 0.8663 0.0859 0.1051 0.100 Uiso 1 1 calc R . .
H52C H 0.8658 0.1086 0.0614 0.100 Uiso 1 1 calc R . .
C53 C 0.9041(4) 0.2111(3) 0.10512(15) 0.0666(17) Uani 1 1 d . . .
H53A H 0.8894 0.2555 0.1124 0.100 Uiso 1 1 calc R . .
H53B H 0.9477 0.2104 0.0818 0.100 Uiso 1 1 calc R . .
H53C H 0.9435 0.1897 0.1258 0.100 Uiso 1 1 calc R . .
C54 C 0.7394(4) 0.2113(2) 0.06530(12) 0.0411(11) Uani 1 1 d . . .
H54A H 0.6764 0.1865 0.0572 0.062 Uiso 1 1 calc R . .
H54B H 0.7887 0.2163 0.0437 0.062 Uiso 1 1 calc R . .
H54C H 0.7163 0.2535 0.0742 0.062 Uiso 1 1 calc R . .
C61 C 0.7515(4) 0.2250(3) 0.23985(17) 0.0875(19) Uiso 1 1 d D . .
C62 C 0.6663(9) 0.2343(5) 0.2710(3) 0.0739(17) Uiso 0.50 1 d PD A 4
H62A H 0.6084 0.2617 0.2612 0.111 Uiso 0.50 1 calc PR A 4
H62B H 0.6995 0.2545 0.2934 0.111 Uiso 0.50 1 calc PR A 4
H62C H 0.6366 0.1926 0.2783 0.111 Uiso 0.50 1 calc PR A 4
C63 C 0.8174(8) 0.2854(4) 0.2325(4) 0.0739(17) Uiso 0.50 1 d PD A 4
H63A H 0.7703 0.3188 0.2221 0.111 Uiso 0.50 1 calc PR A 4
H63B H 0.8746 0.2759 0.2141 0.111 Uiso 0.50 1 calc PR A 4
H63C H 0.8495 0.3002 0.2565 0.111 Uiso 0.50 1 calc PR A 4
C64 C 0.8318(8) 0.1713(5) 0.2535(3) 0.0739(17) Uiso 0.50 1 d PD A 4
H64A H 0.7927 0.1309 0.2566 0.111 Uiso 0.50 1 calc PR A 4
H64B H 0.8641 0.1838 0.2780 0.111 Uiso 0.50 1 calc PR A 4
H64C H 0.8886 0.1658 0.2344 0.111 Uiso 0.50 1 calc PR A 4
C65 C 0.7489(15) 0.2985(4) 0.2339(6) 0.0739(17) Uiso 0.30 1 d PD A 5
H65A H 0.6741 0.3134 0.2341 0.111 Uiso 0.30 1 calc PR A 5
H65B H 0.7819 0.3091 0.2093 0.111 Uiso 0.30 1 calc PR A 5
H65C H 0.7891 0.3194 0.2546 0.111 Uiso 0.30 1 calc PR A 5
C66 C 0.8683(7) 0.2101(9) 0.2516(5) 0.0739(17) Uiso 0.30 1 d PD A 5
H66A H 0.9176 0.2375 0.2371 0.111 Uiso 0.30 1 calc PR A 5
H66B H 0.8843 0.1651 0.2463 0.111 Uiso 0.30 1 calc PR A 5
H66C H 0.8774 0.2184 0.2790 0.111 Uiso 0.30 1 calc PR A 5
C67 C 0.6828(14) 0.2109(9) 0.2749(4) 0.0739(17) Uiso 0.30 1 d PD A 5
H67A H 0.6226 0.2412 0.2759 0.111 Uiso 0.30 1 calc PR A 5
H67B H 0.7268 0.2152 0.2980 0.111 Uiso 0.30 1 calc PR A 5
H67C H 0.6546 0.1671 0.2732 0.111 Uiso 0.30 1 calc PR A 5
C68 C 0.8534(12) 0.2642(10) 0.2318(9) 0.0739(17) Uiso 0.20 1 d PD A 6
H68A H 0.8345 0.3022 0.2168 0.111 Uiso 0.20 1 calc PR A 6
H68B H 0.9048 0.2380 0.2175 0.111 Uiso 0.20 1 calc PR A 6
H68C H 0.8862 0.2775 0.2561 0.111 Uiso 0.20 1 calc PR A 6
C69 C 0.6630(17) 0.2733(10) 0.2517(8) 0.0739(17) Uiso 0.20 1 d PD A 6
H69A H 0.6639 0.3100 0.2342 0.111 Uiso 0.20 1 calc PR A 6
H69B H 0.6767 0.2881 0.2778 0.111 Uiso 0.20 1 calc PR A 6
H69C H 0.5924 0.2525 0.2505 0.111 Uiso 0.20 1 calc PR A 6
C70 C 0.7735(19) 0.1834(12) 0.2751(5) 0.0739(17) Uiso 0.20 1 d PD A 6
H70A H 0.8016 0.2102 0.2959 0.111 Uiso 0.20 1 calc PR A 6
H70B H 0.8265 0.1504 0.2687 0.111 Uiso 0.20 1 calc PR A 6
H70C H 0.7063 0.1630 0.2833 0.111 Uiso 0.20 1 calc PR A 6
C71 C 0.4049(3) 0.35137(19) 0.02760(11) 0.0351(10) Uani 1 1 d . . .
C72 C 0.3917(4) 0.4231(2) 0.01952(13) 0.0488(12) Uani 1 1 d . . .
H72A H 0.4354 0.4350 -0.0027 0.073 Uiso 1 1 calc R . .
H72B H 0.4155 0.4477 0.0419 0.073 Uiso 1 1 calc R . .
H72C H 0.3158 0.4326 0.0142 0.073 Uiso 1 1 calc R . .
C73 C 0.3669(4) 0.3149(2) -0.00818(12) 0.0428(11) Uani 1 1 d . . .
H73A H 0.4080 0.3294 -0.0304 0.064 Uiso 1 1 calc R . .
H73B H 0.2900 0.3231 -0.0124 0.064 Uiso 1 1 calc R . .
H73C H 0.3784 0.2689 -0.0045 0.064 Uiso 1 1 calc R . .
C74 C 0.5258(3) 0.3387(2) 0.03410(13) 0.0449(11) Uani 1 1 d . . .
H74A H 0.5666 0.3542 0.0120 0.067 Uiso 1 1 calc R . .
H74B H 0.5378 0.2927 0.0373 0.067 Uiso 1 1 calc R . .
H74C H 0.5498 0.3613 0.0571 0.067 Uiso 1 1 calc R . .
C81 C 0.1356(3) 0.40327(18) 0.13392(11) 0.0387(10) Uani 1 1 d D . .
C82 C 0.2100(8) 0.4385(5) 0.1620(3) 0.040(3) Uiso 0.40 1 d PD B 1
H82A H 0.2662 0.4611 0.1478 0.060 Uiso 0.40 1 calc PR B 1
H82B H 0.2434 0.4075 0.1794 0.060 Uiso 0.40 1 calc PR B 1
H82C H 0.1679 0.4695 0.1768 0.060 Uiso 0.40 1 calc PR B 1
C83 C 0.0853(9) 0.4535(5) 0.1070(3) 0.036(3) Uiso 0.40 1 d PD B 1
H83A H 0.1427 0.4769 0.0938 0.054 Uiso 0.40 1 calc PR B 1
H83B H 0.0420 0.4836 0.1220 0.054 Uiso 0.40 1 calc PR B 1
H83C H 0.0393 0.4321 0.0882 0.054 Uiso 0.40 1 calc PR B 1
C84 C 0.0429(8) 0.3728(5) 0.1567(3) 0.034(3) Uiso 0.40 1 d PD B 1
H84A H 0.0727 0.3450 0.1767 0.051 Uiso 0.40 1 calc PR B 1
H84B H -0.0025 0.3475 0.1395 0.051 Uiso 0.40 1 calc PR B 1
H84C H -0.0004 0.4066 0.1686 0.051 Uiso 0.40 1 calc PR B 1
C85 C 0.1906(13) 0.4116(8) 0.1731(3) 0.042(5) Uiso 0.25 1 d PD B 2
H85A H 0.2592 0.4342 0.1698 0.064 Uiso 0.25 1 calc PR B 2
H85B H 0.2040 0.3695 0.1845 0.064 Uiso 0.25 1 calc PR B 2
H85C H 0.1437 0.4366 0.1900 0.064 Uiso 0.25 1 calc PR B 2
C86 C 0.0223(9) 0.3749(8) 0.1395(5) 0.038(4) Uiso 0.25 1 d PD B 2
H86A H -0.0089 0.3642 0.1145 0.057 Uiso 0.25 1 calc PR B 2
H86B H -0.0236 0.4064 0.1524 0.057 Uiso 0.25 1 calc PR B 2
H86C H 0.0272 0.3361 0.1552 0.057 Uiso 0.25 1 calc PR B 2
C87 C 0.1300(15) 0.4668(6) 0.1128(5) 0.050(5) Uiso 0.25 1 d PD B 2
H87A H 0.2019 0.4862 0.1121 0.075 Uiso 0.25 1 calc PR B 2
H87B H 0.0804 0.4956 0.1262 0.075 Uiso 0.25 1 calc PR B 2
H87C H 0.1042 0.4597 0.0867 0.075 Uiso 0.25 1 calc PR B 2
C88 C 0.0838(11) 0.3773(7) 0.1704(3) 0.055(4) Uiso 0.35 1 d PD B 3
H88A H 0.1402 0.3627 0.1880 0.082 Uiso 0.35 1 calc PR B 3
H88B H 0.0364 0.3413 0.1640 0.082 Uiso 0.35 1 calc PR B 3
H88C H 0.0415 0.4112 0.1826 0.082 Uiso 0.35 1 calc PR B 3
C89 C 0.0450(9) 0.4295(7) 0.1084(3) 0.053(4) Uiso 0.35 1 d PD B 3
H89A H 0.0760 0.4476 0.0851 0.079 Uiso 0.35 1 calc PR B 3
H89B H 0.0057 0.4629 0.1222 0.079 Uiso 0.35 1 calc PR B 3
H89C H -0.0046 0.3947 0.1017 0.079 Uiso 0.35 1 calc PR B 3
C90 C 0.2083(10) 0.4595(5) 0.1449(4) 0.052(4) Uiso 0.35 1 d PD B 3
H90A H 0.2300 0.4826 0.1218 0.078 Uiso 0.35 1 calc PR B 3
H90B H 0.2725 0.4434 0.1582 0.078 Uiso 0.35 1 calc PR B 3
H90C H 0.1689 0.4886 0.1619 0.078 Uiso 0.35 1 calc PR B 3
C91 C -0.1093(15) -0.1071(8) 0.2406(5) 0.164(4) Uiso 0.50 1 d PD C -7
H91A H -0.1195 -0.1311 0.2168 0.246 Uiso 0.50 1 calc PR C -7
H91B H -0.1792 -0.0919 0.2498 0.246 Uiso 0.50 1 calc PR C -7
H91C H -0.0765 -0.1351 0.2599 0.246 Uiso 0.50 1 calc PR C -7
C92 C -0.0354(14) -0.0499(8) 0.2333(4) 0.164(4) Uiso 0.50 1 d PD C -7
H92A H 0.0337 -0.0662 0.2230 0.197 Uiso 0.50 1 calc PR C -7
H92B H -0.0687 -0.0231 0.2132 0.197 Uiso 0.50 1 calc PR C -7
C93 C -0.0105(11) -0.0073(9) 0.2676(4) 0.164(4) Uiso 0.50 1 d PD C -7
H93A H -0.0172 -0.0335 0.2910 0.197 Uiso 0.50 1 calc PR C -7
H93B H -0.0662 0.0266 0.2688 0.197 Uiso 0.50 1 calc PR C -7
C94 C 0.1003(12) 0.0252(9) 0.2682(5) 0.164(4) Uiso 0.50 1 d PD C -7
H94B H 0.1060 0.0533 0.2455 0.197 Uiso 0.50 1 calc PR C -7
H94C H 0.1563 -0.0083 0.2659 0.197 Uiso 0.50 1 calc PR C -7
C95 C 0.1243(14) 0.0652(9) 0.3040(5) 0.164(4) Uiso 0.50 1 d PD C -7
H95A H 0.1491 0.1079 0.2964 0.246 Uiso 0.50 1 calc PR C -7
H95B H 0.1805 0.0441 0.3192 0.246 Uiso 0.50 1 calc PR C -7
H95C H 0.0587 0.0692 0.3193 0.246 Uiso 0.50 1 calc PR C -7

loop_
_atom_site_aniso_label
_atom_site_aniso_U_11
_atom_site_aniso_U_22
_atom_site_aniso_U_33
_atom_site_aniso_U_23
_atom_site_aniso_U_13
_atom_site_aniso_U_12
Ti1 0.0312(4) 0.0242(4) 0.0265(4) 0.0011(3) 0.0035(3) 0.0056(3)
O1 0.0302(15) 0.0333(15) 0.0323(15) 0.0035(12) 0.0073(12) 0.0064(12)
O2 0.0385(16) 0.0254(14) 0.0263(14) -0.0004(11) 0.0031(12) 0.0091(12)
N1 0.0242(17) 0.0221(16) 0.0274(16) -0.0012(14) 0.0010(13) 0.0058(14)
C1 0.027(2) 0.026(2) 0.029(2) 0.0012(17) 0.0027(17) 0.0050(18)
C2 0.024(2) 0.033(2) 0.048(3) 0.005(2) 0.0024(18) 0.0072(19)
C3 0.028(2) 0.032(2) 0.035(2) 0.0052(18) 0.0007(18) -0.0028(18)
C4 0.034(2) 0.0205(19) 0.028(2) -0.0017(16) 0.0021(17) -0.0019(17)
C5 0.039(2) 0.026(2) 0.033(2) -0.0013(17) 0.0052(19) -0.0040(19)
C6 0.047(3) 0.026(2) 0.028(2) 0.0041(17) -0.0023(19) 0.000(2)
C7 0.036(2) 0.033(2) 0.027(2) 0.0018(17) -0.0013(18) 0.0041(19)
C8 0.026(2) 0.024(2) 0.027(2) -0.0025(16) 0.0042(16) 0.0023(17)
C9 0.028(2) 0.0184(18) 0.0243(19) -0.0014(15) 0.0044(16) 0.0032(16)
C11 0.036(2) 0.040(2) 0.038(2) 0.0040(19) -0.0064(19) -0.011(2)
C12 0.036(2) 0.038(2) 0.030(2) -0.0049(18) -0.0033(18) -0.009(2)
C13 0.036(3) 0.046(3) 0.044(3) -0.011(2) 0.002(2) -0.003(2)
C14 0.056(3) 0.036(3) 0.052(3) -0.003(2) 0.002(2) 0.002(2)
C15 0.063(3) 0.035(3) 0.047(3) -0.002(2) 0.002(2) -0.011(2)
C16 0.044(3) 0.043(3) 0.049(3) -0.003(2) 0.004(2) -0.013(2)
C17 0.036(3) 0.043(3) 0.040(3) -0.003(2) -0.002(2) -0.005(2)
C21 0.025(2) 0.037(2) 0.031(2) 0.0070(19) 0.0001(17) 0.0107(19)
C22 0.026(2) 0.035(2) 0.031(2) 0.0055(17) -0.0003(17) 0.0035(18)
C23 0.033(2) 0.054(3) 0.032(2) 0.009(2) -0.0032(19) -0.008(2)
C24 0.044(3) 0.087(4) 0.036(3) 0.015(3) -0.011(2) -0.024(3)
C25 0.026(2) 0.087(4) 0.049(3) 0.027(3) -0.007(2) -0.014(3)
C26 0.024(2) 0.055(3) 0.039(3) 0.015(2) 0.0025(19) 0.008(2)
C31 0.026(2) 0.028(2) 0.029(2) -0.0009(17) -0.0066(17) 0.0050(17)
C32 0.025(2) 0.025(2) 0.034(2) 0.0026(17) -0.0029(17) 0.0033(17)
C33 0.030(2) 0.031(2) 0.033(2) 0.0016(17) 0.0000(17) 0.0054(18)
C34 0.030(2) 0.028(2) 0.039(2) -0.0028(18) -0.0030(18) 0.0050(19)
C35 0.038(2) 0.025(2) 0.038(2) 0.0026(17) -0.0065(19) 0.0032(18)
C36 0.032(2) 0.0213(19) 0.034(2) 0.0005(17) -0.0044(18) 0.0004(17)
C41 0.048(3) 0.033(2) 0.037(2) -0.0038(19) 0.005(2) 0.002(2)
C42 0.061(3) 0.026(2) 0.035(2) -0.0072(18) 0.010(2) -0.006(2)
C43 0.087(4) 0.042(3) 0.042(3) 0.001(2) 0.017(3) 0.004(3)
C44 0.126(6) 0.042(3) 0.047(3) 0.005(2) 0.028(3) 0.000(3)
C45 0.100(5) 0.053(3) 0.060(4) -0.018(3) 0.045(3) -0.017(3)
C46 0.071(4) 0.049(3) 0.062(3) -0.017(3) 0.029(3) -0.008(3)
C47 0.061(3) 0.040(3) 0.046(3) -0.008(2) 0.016(2) 0.001(2)
C51 0.028(2) 0.055(3) 0.050(3) 0.019(2) 0.007(2) 0.007(2)
C52 0.054(3) 0.065(4) 0.081(4) 0.026(3) 0.036(3) 0.029(3)
C53 0.028(3) 0.109(5) 0.063(3) 0.033(3) 0.012(2) 0.001(3)
C54 0.040(3) 0.045(3) 0.038(2) 0.009(2) 0.009(2) 0.007(2)
C71 0.040(2) 0.028(2) 0.037(2) 0.0052(18) 0.0015(19) 0.0017(19)
C72 0.065(3) 0.030(2) 0.051(3) 0.012(2) 0.004(2) -0.001(2)
C73 0.053(3) 0.044(3) 0.032(2) 0.005(2) 0.002(2) 0.001(2)
C74 0.044(3) 0.045(3) 0.045(3) 0.009(2) 0.005(2) -0.005(2)
C81 0.046(3) 0.026(2) 0.044(3) 0.0017(19) 0.002(2) 0.010(2)

loop_
_atom_type_symbol
_atom_type_description
_atom_type_scat_dispersion_real
_atom_type_scat_dispersion_imag
_atom_type_scat_source
C C 0.0033 0.0016 'International Tables Vol C Tables 4.2.6.8 and 6.1.1.4'
H H 0.0000 0.0000 'International Tables Vol C Tables 4.2.6.8 and 6.1.1.4'
N N 0.0061 0.0033 'International Tables Vol C Tables 4.2.6.8 and 6.1.1.4'
O O 0.0106 0.0060 'International Tables Vol C Tables 4.2.6.8 and 6.1.1.4'
Ti Ti 0.2776 0.4457 'International Tables Vol C Tables 4.2.6.8 and 6.1.1.4'

loop_
_geom_angle_atom_site_label_1
_geom_angle_atom_site_label_2
_geom_angle_atom_site_label_3
_geom_angle
O1 Ti1 O2 136.70(12)
O1 Ti1 N1 97.09(12)
O2 Ti1 N1 91.51(12)
O1 Ti1 C41 108.59(15)
O2 Ti1 C41 109.61(15)
N1 Ti1 C41 105.78(15)
O1 Ti1 C42 97.77(14)
O2 Ti1 C42 101.23(13)
N1 Ti1 C42 141.71(14)
C41 Ti1 C42 35.93(15)
C21 O1 Ti1 128.6(2)
C31 O2 Ti1 133.2(2)
C9 N1 C1 114.6(3)
C9 N1 Ti1 122.6(2)
C1 N1 Ti1 117.9(2)
C2 C1 N1 120.3(3)
C2 C1 C32 123.9(4)
N1 C1 C32 115.7(3)
C1 C2 C3 122.4(4)
C1 C2 H2 118.8
C3 C2 H2 118.8
C2 C3 C4 108.8(3)
C2 C3 C11 110.7(3)
C4 C3 C11 113.7(3)
C2 C3 H3 107.8
C4 C3 H3 107.8
C11 C3 H3 107.8
C5 C4 C9 119.0(4)
C5 C4 C3 121.4(4)
C9 C4 C3 119.6(3)
C6 C5 C4 121.4(4)
C6 C5 H5 119.3
C4 C5 H5 119.3
C5 C6 C7 119.3(4)
C5 C6 H6 120.3
C7 C6 H6 120.3
C6 C7 C8 121.5(4)
C6 C7 H7 119.2
C8 C7 H7 119.2
C7 C8 C9 118.4(3)
C7 C8 C22 116.1(3)
C9 C8 C22 125.2(3)
C8 C9 C4 120.3(3)
C8 C9 N1 120.5(3)
C4 C9 N1 119.1(3)
C12 C11 C3 112.5(3)
C12 C11 H11A 109.1
C3 C11 H11A 109.1
C12 C11 H11B 109.1
C3 C11 H11B 109.1
H11A C11 H11B 107.8
C13 C12 C17 117.6(4)
C13 C12 C11 121.7(4)
C17 C12 C11 120.6(4)
C14 C13 C12 121.0(4)
C14 C13 H13 119.5
C12 C13 H13 119.5
C13 C14 C15 120.1(5)
C13 C14 H14 119.9
C15 C14 H14 119.9
C16 C15 C14 119.7(4)
C16 C15 H15 120.1
C14 C15 H15 120.1
C15 C16 C17 120.3(4)
C15 C16 H16 119.9
C17 C16 H16 119.9
C16 C17 C12 121.2(4)
C16 C17 H17 119.4
C12 C17 H17 119.4
O1 C21 C22 117.8(3)
O1 C21 C26 120.3(3)
C22 C21 C26 122.0(4)
C21 C22 C23 118.2(4)
C21 C22 C8 123.9(4)
C23 C22 C8 117.7(3)
C24 C23 C22 121.9(4)
C24 C23 H23 119.0
C22 C23 H23 119.0
C23 C24 C25 117.3(4)
C23 C24 C61 121.8(4)
C25 C24 C61 120.9(4)
C26 C25 C24 123.5(4)
C26 C25 H25 118.2
C24 C25 H25 118.2
C25 C26 C21 116.9(4)
C25 C26 C51 121.7(4)
C21 C26 C51 121.4(4)
O2 C31 C32 117.3(3)
O2 C31 C36 121.7(3)
C32 C31 C36 121.0(3)
C33 C32 C31 120.2(3)
C33 C32 C1 118.5(3)
C31 C32 C1 121.3(3)
C32 C33 C34 120.9(4)
C32 C33 H33 119.6
C34 C33 H33 119.6
C33 C34 C35 117.0(4)
C33 C34 C81 120.7(4)
C35 C34 C81 122.2(3)
C36 C35 C34 124.6(4)
C36 C35 H35 117.7
C34 C35 H35 117.7
C35 C36 C31 116.3(4)
C35 C36 C71 121.6(3)
C31 C36 C71 122.1(3)
C42 C41 Ti1 87.6(3)
C42 C41 H41A 114.0
Ti1 C41 H41A 114.0
C42 C41 H41B 114.0
Ti1 C41 H41B 114.0
H41A C41 H41B 111.2
C47 C42 C43 116.1(4)
C47 C42 C41 122.7(4)
C43 C42 C41 120.6(4)
C47 C42 Ti1 106.6(3)
C43 C42 Ti1 100.4(3)
C41 C42 Ti1 56.4(2)
C44 C43 C42 121.3(5)
C44 C43 H43 119.3
C42 C43 H43 119.3
C43 C44 C45 120.8(5)
C43 C44 H44 119.6
C45 C44 H44 119.6
C46 C45 C44 119.6(5)
C46 C45 H45 120.2
C44 C45 H45 120.2
C45 C46 C47 119.9(6)
C45 C46 H46 120.1
C47 C46 H46 120.1
C46 C47 C42 122.3(5)
C46 C47 H47 118.9
C42 C47 H47 118.9
C54 C51 C53 107.2(4)
C54 C51 C52 109.5(4)
C53 C51 C52 107.8(4)
C54 C51 C26 112.0(3)
C53 C51 C26 111.1(4)
C52 C51 C26 109.1(4)
C51 C52 H52A 109.5
C51 C52 H52B 109.5
H52A C52 H52B 109.5
C51 C52 H52C 109.5
H52A C52 H52C 109.5
H52B C52 H52C 109.5
C51 C53 H53A 109.5
C51 C53 H53B 109.5
H53A C53 H53B 109.5
C51 C53 H53C 109.5
H53A C53 H53C 109.5
H53B C53 H53C 109.5
C51 C54 H54A 109.5
C51 C54 H54B 109.5
H54A C54 H54B 109.5
C51 C54 H54C 109.5
H54A C54 H54C 109.5
H54B C54 H54C 109.5
C63 C61 C62 112.7(6)
C67 C61 C68 135.6(16)
C70 C61 C68 107.8(9)
C67 C61 C24 113.4(10)
C63 C61 C24 112.6(7)
C70 C61 C24 120.7(12)
C62 C61 C24 113.8(7)
C68 C61 C24 110.9(13)
C67 C61 C66 106.0(7)
C24 C61 C66 118.7(9)
C67 C61 C65 106.7(7)
C24 C61 C65 106.4(9)
C66 C61 C65 104.8(7)
C70 C61 C69 106.2(9)
C68 C61 C69 106.6(9)
C24 C61 C69 103.7(12)
C63 C61 C64 107.5(5)
C62 C61 C64 108.2(5)
C24 C61 C64 101.1(6)
C61 C62 H62A 109.5
C61 C62 H62B 109.5
C61 C62 H62C 109.5
C61 C63 H63A 109.5
C61 C63 H63B 109.5
C61 C63 H63C 109.5
C61 C64 H64A 109.5
C61 C64 H64B 109.5
C61 C64 H64C 109.5
C61 C65 H65A 109.5
C61 C65 H65B 109.5
C61 C65 H65C 109.5
C61 C66 H66A 109.5
C61 C66 H66B 109.5
C61 C66 H66C 109.5
C61 C67 H67A 109.5
C61 C67 H67B 109.5
C61 C67 H67C 109.5
C61 C68 H68A 109.5
C61 C68 H68B 109.5
C61 C68 H68C 109.5
C61 C69 H69A 109.5
C61 C69 H69B 109.5
C61 C69 H69C 109.5
C61 C70 H70A 109.5
C61 C70 H70B 109.5
C61 C70 H70C 109.5
C72 C71 C73 107.6(3)
C72 C71 C74 107.3(4)
C73 C71 C74 109.4(3)
C72 C71 C36 112.1(3)
C73 C71 C36 109.1(3)
C74 C71 C36 111.3(3)
C71 C72 H72A 109.5
C71 C72 H72B 109.5
H72A C72 H72B 109.5
C71 C72 H72C 109.5
H72A C72 H72C 109.5
H72B C72 H72C 109.5
C71 C73 H73A 109.5
C71 C73 H73B 109.5
H73A C73 H73B 109.5
C71 C73 H73C 109.5
H73A C73 H73C 109.5
H73B C73 H73C 109.5
C71 C74 H74A 109.5
C71 C74 H74B 109.5
H74A C74 H74B 109.5
C71 C74 H74C 109.5
H74A C74 H74C 109.5
H74B C74 H74C 109.5
C90 C81 C88 108.1(6)
C87 C81 C34 111.5(8)
C90 C81 C34 108.9(6)
C88 C81 C34 114.3(6)
C34 C81 C82 108.6(5)
C90 C81 C89 107.7(6)
C88 C81 C89 107.6(6)
C34 C81 C89 110.1(6)
C87 C81 C85 110.6(7)
C34 C81 C85 106.6(7)
C87 C81 C86 110.9(7)
C34 C81 C86 107.6(7)
C85 C81 C86 109.5(6)
C34 C81 C84 112.9(5)
C82 C81 C84 108.4(5)
C34 C81 C83 111.7(5)
C82 C81 C83 107.8(5)
C84 C81 C83 107.2(5)
C81 C82 H82A 109.5
C81 C82 H82B 109.5
C81 C82 H82C 109.5
C81 C83 H83A 109.5
C81 C83 H83B 109.5
C81 C83 H83C 109.5
C81 C84 H84A 109.5
C81 C84 H84B 109.5
C81 C84 H84C 109.5
C81 C85 H85A 109.5
C81 C85 H85B 109.5
H85A C85 H85B 109.5
C81 C85 H85C 109.5
H85A C85 H85C 109.5
H85B C85 H85C 109.5
C81 C86 H86A 109.5
C81 C86 H86B 109.5
H86A C86 H86B 109.5
C81 C86 H86C 109.5
H86A C86 H86C 109.5
H86B C86 H86C 109.5
C81 C87 H87A 109.5
C81 C87 H87B 109.5
H87A C87 H87B 109.5
C81 C87 H87C 109.5
H87A C87 H87C 109.5
H87B C87 H87C 109.5
C81 C88 H88A 109.5
C81 C88 H88B 109.5
C81 C88 H88C 109.5
C81 C89 H89A 109.5
C81 C89 H89B 109.5
C81 C89 H89C 109.5
C81 C90 H90A 109.5
C81 C90 H90B 109.5
C81 C90 H90C 109.5
C93 C92 C91 116.5(5)
C93 C92 H92A 108.2
C91 C92 H92A 108.2
C93 C92 H92B 108.2
C91 C92 H92B 108.2
H92A C92 H92B 107.3
C92 C93 C94 116.6(5)
C92 C93 H93A 108.1
C94 C93 H93A 108.1
C92 C93 H93B 108.1
C94 C93 H93B 108.1
H93A C93 H93B 107.3
C93 C94 C95 115.1(5)
C93 C94 H94B 108.5
C95 C94 H94B 108.5
C93 C94 H94C 108.5
C95 C94 H94C 108.5
H94B C94 H94C 107.5

loop_
_geom_bond_atom_site_label_1
_geom_bond_atom_site_label_2
_geom_bond_distance
Ti1 O1 1.819(3)
Ti1 O2 1.835(3)
Ti1 N1 1.903(3)
Ti1 C41 2.087(4)
Ti1 C42 2.502(4)
O1 C21 1.377(5)
O2 C31 1.371(4)
N1 C9 1.426(4)
N1 C1 1.435(5)
C1 C2 1.321(5)
C1 C32 1.491(5)
C2 C3 1.498(5)
C2 H2 0.9500
C3 C4 1.507(5)
C3 C11 1.563(6)
C3 H3 1.0000
C4 C5 1.390(5)
C4 C9 1.409(5)
C5 C6 1.371(6)
C5 H5 0.9500
C6 C7 1.391(6)
C6 H6 0.9500
C7 C8 1.392(5)
C7 H7 0.9500
C8 C9 1.402(5)
C8 C22 1.498(5)
C11 C12 1.507(6)
C11 H11A 0.9900
C11 H11B 0.9900
C12 C13 1.389(6)
C12 C17 1.398(6)
C13 C14 1.381(6)
C13 H13 0.9500
C14 C15 1.387(7)
C14 H14 0.9500
C15 C16 1.365(6)
C15 H15 0.9500
C16 C17 1.381(6)
C16 H16 0.9500
C17 H17 0.9500
C21 C22 1.396(5)
C21 C26 1.399(6)
C22 C23 1.401(6)
C23 C24 1.386(6)
C23 H23 0.9500
C24 C25 1.397(6)
C24 C61 1.536(8)
C25 C26 1.388(6)
C25 H25 0.9500
C26 C51 1.541(6)
C31 C32 1.392(5)
C31 C36 1.406(5)
C32 C33 1.391(5)
C33 C34 1.391(5)
C33 H33 0.9500
C34 C35 1.397(6)
C34 C81 1.535(5)
C35 C36 1.389(5)
C35 H35 0.9500
C36 C71 1.548(5)
C41 C42 1.469(6)
C41 H41A 0.9900
C41 H41B 0.9900
C42 C47 1.400(6)
C42 C43 1.403(6)
C43 C44 1.376(7)
C43 H43 0.9500
C44 C45 1.378(8)
C44 H44 0.9500
C45 C46 1.366(8)
C45 H45 0.9500
C46 C47 1.381(6)
C46 H46 0.9500
C47 H47 0.9500
C51 C54 1.533(6)
C51 C53 1.536(7)
C51 C52 1.540(7)
C52 H52A 0.9800
C52 H52B 0.9800
C52 H52C 0.9800
C53 H53A 0.9800
C53 H53B 0.9800
C53 H53C 0.9800
C54 H54A 0.9800
C54 H54B 0.9800
C54 H54C 0.9800
C61 C67 1.524(5)
C61 C63 1.527(5)
C61 C70 1.533(5)
C61 C62 1.533(5)
C61 C68 1.534(5)
C61 C66 1.538(5)
C61 C65 1.550(5)
C61 C69 1.550(5)
C61 C64 1.573(5)
C62 H62A 0.9800
C62 H62B 0.9800
C62 H62C 0.9800
C63 H63A 0.9800
C63 H63B 0.9800
C63 H63C 0.9800
C64 H64A 0.9800
C64 H64B 0.9800
C64 H64C 0.9800
C65 H65A 0.9800
C65 H65B 0.9800
C65 H65C 0.9800
C66 H66A 0.9800
C66 H66B 0.9800
C66 H66C 0.9800
C67 H67A 0.9800
C67 H67B 0.9800
C67 H67C 0.9800
C68 H68A 0.9800
C68 H68B 0.9800
C68 H68C 0.9800
C69 H69A 0.9800
C69 H69B 0.9800
C69 H69C 0.9800
C70 H70A 0.9800
C70 H70B 0.9800
C70 H70C 0.9800
C71 C72 1.534(6)
C71 C73 1.538(6)
C71 C74 1.540(6)
C72 H72A 0.9800
C72 H72B 0.9800
C72 H72C 0.9800
C73 H73A 0.9800
C73 H73B 0.9800
C73 H73C 0.9800
C74 H74A 0.9800
C74 H74B 0.9800
C74 H74C 0.9800
C81 C87 1.521(9)
C81 C90 1.530(8)
C81 C88 1.532(8)
C81 C82 1.535(8)
C81 C89 1.535(8)
C81 C85 1.539(9)
C81 C86 1.539(9)
C81 C84 1.540(7)
C81 C83 1.541(7)
C82 H82A 0.9800
C82 H82B 0.9800
C82 H82C 0.9800
C83 H83A 0.9800
C83 H83B 0.9800
C83 H83C 0.9800
C84 H84A 0.9800
C84 H84B 0.9800
C84 H84C 0.9800
C85 H85A 0.9800
C85 H85B 0.9800
C85 H85C 0.9800
C86 H86A 0.9800
C86 H86B 0.9800
C86 H86C 0.9800
C87 H87A 0.9800
C87 H87B 0.9800
C87 H87C 0.9800
C88 H88A 0.9800
C88 H88B 0.9800
C88 H88C 0.9800
C89 H89A 0.9800
C89 H89B 0.9800
C89 H89C 0.9800
C90 H90A 0.9800
C90 H90B 0.9800
C90 H90C 0.9800
C91 C92 1.528(5)
C91 H91A 0.9800
C91 H91B 0.9800
C91 H91C 0.9800
C92 C93 1.525(5)
C92 H92A 0.9900
C92 H92B 0.9900
C93 C94 1.533(5)
C93 H93A 0.9900
C93 H93B 0.9900
C94 C95 1.536(5)
C94 H94B 0.9900
C94 H94C 0.9900
C95 H95A 0.9800
C95 H95B 0.9800
C95 H95C 0.9800
